data_4073080
loop_
_publ_author_name
'Zabula, Alexander V.'
'Hahn, F. Ekkehardt'
'Pape, Tania'
'Hepp, Alexander'

_publ_section_title
;
 Preparation and Coordination Chemistry of Bidentate
 Benzimidazoline-2-germylenes
;
_journal_issue 8
_journal_name_full Organometallics
_journal_page_first 1972
_journal_paper_doi 10.1021/om070054i
_journal_volume 26
_journal_year 2007
_chemical_formula_sum 'C27 H40 Ge N4'
_chemical_formula_weight 493.22
_chemical_name_systematic
; 
 ? 
;
_space_group_IT_number 14
_symmetry_cell_setting monoclinic
_symmetry_space_group_name_Hall '-P 2yn'
_symmetry_space_group_name_H-M 'P 1 21/n 1'
_atom_sites_solution_hydrogens geom
_atom_sites_solution_primary direct
_atom_sites_solution_secondary difmap
_audit_creation_method SHELXL-97
_cell_angle_alpha 90.00
_cell_angle_beta 99.296(2)
_cell_angle_gamma 90.00
_cell_formula_units_Z 4
_cell_length_a 12.5616(16)
_cell_length_b 15.564(2)
_cell_length_c 13.4637(18)
_cell_measurement_reflns_used 900
_cell_measurement_temperature 153(2)
_cell_measurement_theta_max 22.5
_cell_measurement_theta_min 1
_cell_volume 2597.7(6)
_computing_cell_refinement 'SAINT (Bruker AXS, 2000)'
_computing_data_collection 'SMART (Bruker AXS, 2000)'
_computing_data_reduction 'SAINT,SADABS (Bruker AXS, 2000)'
_computing_molecular_graphics
;
ORTEP3,L.J. Farrugia, J. Appl. Cryst. (1997) 30, 565
;
_computing_structure_refinement 'SHELXL-97 (Sheldrick, 1997)'
_computing_structure_solution 'SHELXS-97 (Sheldrick, 1990)'
_diffrn_ambient_temperature 153(2)
_diffrn_detector_area_resol_mean 80
_diffrn_measured_fraction_theta_full 0.992
_diffrn_measured_fraction_theta_max 0.992
_diffrn_measurement_device_type 'CCD area detector'
_diffrn_measurement_method 'Omega and Phi scans'
_diffrn_radiation_monochromator graphite
_diffrn_radiation_source 'rotating anode'
_diffrn_radiation_type MoK\a
_diffrn_radiation_wavelength 0.71073
_diffrn_reflns_av_R_equivalents 0.0493
_diffrn_reflns_av_sigmaI/netI 0.0506
_diffrn_reflns_limit_h_max 17
_diffrn_reflns_limit_h_min -17
_diffrn_reflns_limit_k_max 21
_diffrn_reflns_limit_k_min -21
_diffrn_reflns_limit_l_max 18
_diffrn_reflns_limit_l_min -18
_diffrn_reflns_number 29370
_diffrn_reflns_theta_full 30.07
_diffrn_reflns_theta_max 30.07
_diffrn_reflns_theta_min 2.02
_exptl_absorpt_coefficient_mu 1.200
_exptl_absorpt_correction_T_max 0.9536
_exptl_absorpt_correction_T_min 0.8312
_exptl_absorpt_correction_type multi-scan
_exptl_absorpt_process_details
; 
 Corrections were done with the SADABS program, utilizing the none merged
 raw data obtained from the integration process. Integration and final cell
 refinement were done with SAINT.

 SADABS reports ratio of Tmin/Tmax =  0.896121 

;
_exptl_crystal_colour colourless
_exptl_crystal_density_diffrn 1.261
_exptl_crystal_density_method 'not measured'
_exptl_crystal_description 'transparent plates'
_exptl_crystal_F_000 1048
_exptl_crystal_size_max 0.16
_exptl_crystal_size_mid 0.12
_exptl_crystal_size_min 0.04
_refine_diff_density_max 0.911
_refine_diff_density_min -0.421
_refine_diff_density_rms 0.080
_refine_ls_extinction_method none
_refine_ls_goodness_of_fit_ref 1.026
_refine_ls_hydrogen_treatment noref
_refine_ls_matrix_type full
_refine_ls_number_parameters 297
_refine_ls_number_reflns 7552
_refine_ls_number_restraints 0
_refine_ls_restrained_S_all 1.026
_refine_ls_R_factor_all 0.0691
_refine_ls_R_factor_gt 0.0463
_refine_ls_shift/su_max 0.001
_refine_ls_shift/su_mean 0.000
_refine_ls_structure_factor_coef Fsqd
_refine_ls_weighting_details 'calc w=1/[\s^2^(Fo^2^)+(0.0570P)^2^+0.3787P] where P=(Fo^2^+2Fc^2^)/3'
_refine_ls_weighting_scheme calc
_refine_ls_wR_factor_gt 0.1014
_refine_ls_wR_factor_ref 0.1106
_reflns_number_gt 5689
_reflns_number_total 7552
_reflns_threshold_expression >2sigma(I)
_cod_data_source_file om070054isi20070118_062127.cif
_cod_data_source_block 10
_cod_depositor_comments
;
The following automatic conversions were performed:

'_symmetry_cell_setting' tag value 'monoclinc' was replaced with
'monoclinic' value as specified in the replacement file
'/home/robertas/cod-tools/perl-scripts/inputs/replacement_values.lst'.

Automatic conversion script
Id: cif_fix_values 3143 2015-03-26 13:38:13Z robertas 
;
_cod_original_cell_volume 2597.6(6)
_cod_original_sg_symbol_H-M P2(1)/n
_cod_database_code 4073080

loop_
_symmetry_equiv_pos_as_xyz
'x, y, z'
'-x+1/2, y+1/2, -z+1/2'
'-x, -y, -z'
'x-1/2, -y-1/2, z-1/2'

loop_
_atom_site_label
_atom_site_type_symbol
_atom_site_fract_x
_atom_site_fract_y
_atom_site_fract_z
_atom_site_U_iso_or_equiv
_atom_site_adp_type
_atom_site_occupancy
_atom_site_symmetry_multiplicity
_atom_site_calc_flag
_atom_site_refinement_flags
Ge1 Ge 0.740281(16) 0.773630(13) 0.623633(16) 0.02202(7) Uani 1 1 d .
N1 N 0.79472(14) 0.88035(11) 0.65713(13) 0.0252(4) Uani 1 1 d .
N2 N 0.70123(14) 0.76230(11) 0.74735(13) 0.0241(4) Uani 1 1 d .
N3 N 0.83104(14) 0.71740(11) 0.55392(13) 0.0248(4) Uani 1 1 d .
N4 N 0.62502(14) 0.73216(12) 0.53882(14) 0.0259(4) Uani 1 1 d .
C1 C 0.8452(3) 1.05639(19) 0.4725(2) 0.0517(7) Uani 1 1 d .
H1A H 0.8867 1.0208 0.4324 0.078 Uiso 1 1 calc R
H1B H 0.8948 1.0881 0.5232 0.078 Uiso 1 1 calc R
H1C H 0.8007 1.0971 0.4283 0.078 Uiso 1 1 calc R
C2 C 0.6987(2) 0.94672(17) 0.44699(19) 0.0451(6) Uani 1 1 d .
H2A H 0.6560 0.9856 0.3989 0.068 Uiso 1 1 calc R
H2B H 0.6502 0.9120 0.4808 0.068 Uiso 1 1 calc R
H2C H 0.7420 0.9089 0.4112 0.068 Uiso 1 1 calc R
C3 C 0.7055(2) 1.05405(16) 0.58535(19) 0.0410(6) Uani 1 1 d .
H3A H 0.6560 1.0902 0.5395 0.062 Uiso 1 1 calc R
H3B H 0.7534 1.0906 0.6322 0.062 Uiso 1 1 calc R
H3C H 0.6638 1.0166 0.6233 0.062 Uiso 1 1 calc R
C4 C 0.77272(19) 0.99904(14) 0.52463(17) 0.0323(5) Uani 1 1 d .
C5 C 0.84770(18) 0.93758(14) 0.59427(17) 0.0291(5) Uani 1 1 d .
H5A H 0.8878 0.9019 0.5519 0.035 Uiso 1 1 calc R
H5B H 0.9013 0.9727 0.6388 0.035 Uiso 1 1 calc R
C6 C 0.78907(16) 0.89784(14) 0.75854(16) 0.0251(4) Uani 1 1 d .
C7 C 0.83100(19) 0.96975(15) 0.81317(17) 0.0319(5) Uani 1 1 d .
H7 H 0.8667 1.0132 0.7815 0.038 Uiso 1 1 calc R
C8 C 0.8206(2) 0.97781(16) 0.91377(18) 0.0366(5) Uani 1 1 d .
H8 H 0.8501 1.0266 0.9507 0.044 Uiso 1 1 calc R
C9 C 0.7682(2) 0.91631(16) 0.96058(18) 0.0370(5) Uani 1 1 d .
H9 H 0.7604 0.9234 1.0291 0.044 Uiso 1 1 calc R
C10 C 0.72642(19) 0.84371(15) 0.90811(17) 0.0324(5) Uani 1 1 d .
H10 H 0.6911 0.8009 0.9411 0.039 Uiso 1 1 calc R
C11 C 0.73621(16) 0.83367(13) 0.80752(15) 0.0245(4) Uani 1 1 d .
C12 C 0.59680(17) 0.72128(14) 0.75098(17) 0.0299(5) Uani 1 1 d .
H12A H 0.5767 0.7319 0.8180 0.036 Uiso 1 1 calc R
H12B H 0.6050 0.6584 0.7436 0.036 Uiso 1 1 calc R
C13 C 0.50449(18) 0.75235(16) 0.67021(19) 0.0329(5) Uani 1 1 d .
C14 C 0.4968(2) 0.85083(16) 0.6717(2) 0.0389(6) Uani 1 1 d .
H14A H 0.5605 0.8757 0.6492 0.058 Uiso 1 1 calc R
H14B H 0.4932 0.8703 0.7403 0.058 Uiso 1 1 calc R
H14C H 0.4317 0.8693 0.6265 0.058 Uiso 1 1 calc R
C15 C 0.3991(2) 0.7143(2) 0.6942(2) 0.0507(7) Uani 1 1 d .
H15A H 0.3393 0.7311 0.6417 0.076 Uiso 1 1 calc R
H15B H 0.3859 0.7360 0.7594 0.076 Uiso 1 1 calc R
H15C H 0.4047 0.6515 0.6967 0.076 Uiso 1 1 calc R
C16 C 0.51707(17) 0.71977(16) 0.56408(18) 0.0338(5) Uani 1 1 d .
H16A H 0.4994 0.6578 0.5595 0.041 Uiso 1 1 calc R
H16B H 0.4642 0.7501 0.5135 0.041 Uiso 1 1 calc R
C17 C 0.65896(17) 0.68292(13) 0.46262(15) 0.0249(4) Uani 1 1 d .
C18 C 0.5915(2) 0.64050(15) 0.38656(16) 0.0326(5) Uani 1 1 d .
H18 H 0.5154 0.6450 0.3818 0.039 Uiso 1 1 calc R
C19 C 0.6359(2) 0.59121(16) 0.31710(17) 0.0367(5) Uani 1 1 d .
H19 H 0.5898 0.5621 0.2650 0.044 Uiso 1 1 calc R
C20 C 0.7459(2) 0.58438(17) 0.32337(17) 0.0384(6) Uani 1 1 d .
H20 H 0.7750 0.5515 0.2747 0.046 Uiso 1 1 calc R
C21 C 0.81512(19) 0.62531(15) 0.40050(16) 0.0317(5) Uani 1 1 d .
H21 H 0.8910 0.6194 0.4049 0.038 Uiso 1 1 calc R
C22 C 0.77311(17) 0.67443(13) 0.47062(15) 0.0254(4) Uani 1 1 d .
C23 C 0.94867(16) 0.71976(14) 0.57734(16) 0.0269(4) Uani 1 1 d .
H23A H 0.9707 0.7785 0.6002 0.032 Uiso 1 1 calc R
H23B H 0.9779 0.7090 0.5144 0.032 Uiso 1 1 calc R
C24 C 1.00155(17) 0.65586(14) 0.65737(16) 0.0273(4) Uani 1 1 d .
C25 C 0.9869(2) 0.56352(16) 0.6198(2) 0.0490(7) Uani 1 1 d .
H25A H 1.0205 0.5242 0.6725 0.074 Uiso 1 1 calc R
H25B H 1.0211 0.5565 0.5598 0.074 Uiso 1 1 calc R
H25C H 0.9098 0.5505 0.6029 0.074 Uiso 1 1 calc R
C26 C 0.9546(2) 0.66614(19) 0.75425(18) 0.0409(6) Uani 1 1 d .
H26A H 0.8800 0.6453 0.7436 0.061 Uiso 1 1 calc R
H26B H 0.9558 0.7269 0.7733 0.061 Uiso 1 1 calc R
H26C H 0.9976 0.6328 0.8081 0.061 Uiso 1 1 calc R
C27 C 1.12155(17) 0.67777(19) 0.67836(19) 0.0387(6) Uani 1 1 d .
H27A H 1.1595 0.6357 0.7254 0.058 Uiso 1 1 calc R
H27B H 1.1312 0.7353 0.7079 0.058 Uiso 1 1 calc R
H27C H 1.1509 0.6763 0.6152 0.058 Uiso 1 1 calc R

loop_
_atom_site_aniso_label
_atom_site_aniso_U_11
_atom_site_aniso_U_22
_atom_site_aniso_U_33
_atom_site_aniso_U_23
_atom_site_aniso_U_13
_atom_site_aniso_U_12
Ge1 0.01984(11) 0.02230(11) 0.02370(12) -0.00213(9) 0.00289(8) 0.00074(8)
N1 0.0289(9) 0.0231(8) 0.0232(9) -0.0011(7) 0.0031(7) -0.0038(7)
N2 0.0224(8) 0.0252(9) 0.0250(9) -0.0024(7) 0.0051(7) -0.0004(7)
N3 0.0209(8) 0.0288(9) 0.0248(9) -0.0048(7) 0.0040(7) 0.0012(7)
N4 0.0198(8) 0.0284(9) 0.0286(9) -0.0053(7) 0.0017(7) -0.0008(7)
C1 0.0658(19) 0.0457(16) 0.0444(16) 0.0153(13) 0.0113(14) -0.0055(14)
C2 0.0607(17) 0.0385(14) 0.0313(13) 0.0005(11) -0.0074(12) 0.0002(13)
C3 0.0519(15) 0.0337(13) 0.0357(13) 0.0018(10) 0.0019(11) 0.0111(11)
C4 0.0412(13) 0.0278(11) 0.0267(11) 0.0023(9) 0.0021(10) -0.0002(10)
C5 0.0310(11) 0.0271(11) 0.0297(11) 0.0010(8) 0.0064(9) -0.0029(9)
C6 0.0234(9) 0.0251(10) 0.0257(10) 0.0001(8) 0.0011(8) 0.0052(8)
C7 0.0343(12) 0.0269(11) 0.0332(12) -0.0017(9) 0.0014(9) -0.0003(9)
C8 0.0412(13) 0.0316(12) 0.0341(13) -0.0098(10) -0.0030(10) 0.0033(10)
C9 0.0443(14) 0.0398(13) 0.0257(11) -0.0067(10) 0.0019(10) 0.0074(11)
C10 0.0349(12) 0.0352(12) 0.0276(11) -0.0012(9) 0.0067(9) 0.0045(10)
C11 0.0228(9) 0.0251(10) 0.0254(10) -0.0010(8) 0.0027(8) 0.0045(8)
C12 0.0270(10) 0.0280(11) 0.0364(12) -0.0010(9) 0.0110(9) -0.0047(9)
C13 0.0209(10) 0.0379(12) 0.0405(13) -0.0085(10) 0.0067(9) -0.0014(9)
C14 0.0296(11) 0.0397(13) 0.0459(14) -0.0064(11) 0.0014(10) 0.0118(10)
C15 0.0286(12) 0.0644(19) 0.0631(19) -0.0207(15) 0.0197(12) -0.0104(12)
C16 0.0194(9) 0.0404(13) 0.0410(13) -0.0093(10) 0.0032(9) -0.0027(9)
C17 0.0270(10) 0.0230(10) 0.0241(10) 0.0020(8) 0.0025(8) 0.0015(8)
C18 0.0353(12) 0.0336(12) 0.0261(11) 0.0006(9) -0.0035(9) -0.0015(10)
C19 0.0470(14) 0.0361(13) 0.0234(11) -0.0048(9) -0.0045(10) -0.0025(11)
C20 0.0500(15) 0.0398(13) 0.0255(12) -0.0066(10) 0.0061(10) 0.0037(11)
C21 0.0336(12) 0.0369(12) 0.0247(11) -0.0022(9) 0.0056(9) 0.0036(10)
C22 0.0278(10) 0.0257(10) 0.0227(10) 0.0010(8) 0.0044(8) 0.0018(8)
C23 0.0219(9) 0.0310(11) 0.0288(11) -0.0013(9) 0.0072(8) 0.0000(8)
C24 0.0211(9) 0.0306(11) 0.0300(11) -0.0042(9) 0.0031(8) 0.0004(8)
C25 0.0466(15) 0.0318(13) 0.0622(19) -0.0054(12) -0.0110(13) 0.0074(11)
C26 0.0317(12) 0.0613(17) 0.0303(12) 0.0080(11) 0.0065(10) 0.0063(12)
C27 0.0211(10) 0.0546(16) 0.0402(13) -0.0020(12) 0.0047(9) -0.0001(10)

loop_
_atom_type_symbol
_atom_type_description
_atom_type_scat_dispersion_real
_atom_type_scat_dispersion_imag
_atom_type_scat_source
C C 0.0033 0.0016 'International Tables Vol C Tables 4.2.6.8 and 6.1.1.4'
H H 0.0000 0.0000 'International Tables Vol C Tables 4.2.6.8 and 6.1.1.4'
N N 0.0061 0.0033 'International Tables Vol C Tables 4.2.6.8 and 6.1.1.4'
Ge Ge 0.1547 1.8001 'International Tables Vol C Tables 4.2.6.8 and 6.1.1.4'

loop_
_geom_angle_atom_site_label_1
_geom_angle_atom_site_label_2
_geom_angle_atom_site_label_3
_geom_angle
N4 Ge1 N3 90.41(8)
N4 Ge1 N2 103.67(8)
N3 Ge1 N2 135.37(8)
N4 Ge1 N1 135.19(8)
N3 Ge1 N1 108.97(8)
N2 Ge1 N1 90.44(8)
C6 N1 C5 122.95(17)
C6 N1 Ge1 109.92(14)
C5 N1 Ge1 126.82(14)
C11 N2 C12 121.58(17)
C11 N2 Ge1 110.26(13)
C12 N2 Ge1 116.58(14)
C22 N3 C23 124.07(17)
C22 N3 Ge1 110.80(13)
C23 N3 Ge1 125.06(14)
C17 N4 C16 120.08(17)
C17 N4 Ge1 110.47(13)
C16 N4 Ge1 125.22(15)
C2 C4 C1 110.0(2)
C2 C4 C3 109.8(2)
C1 C4 C3 109.9(2)
C2 C4 C5 109.31(19)
C1 C4 C5 106.9(2)
C3 C4 C5 110.90(19)
N1 C5 C4 115.99(19)
C7 C6 N1 126.4(2)
C7 C6 C11 119.0(2)
N1 C6 C11 114.58(18)
C8 C7 C6 120.0(2)
C9 C8 C7 120.9(2)
C8 C9 C10 120.2(2)
C11 C10 C9 120.1(2)
C10 C11 N2 125.7(2)
C10 C11 C6 119.7(2)
N2 C11 C6 114.54(18)
N2 C12 C13 114.64(18)
C15 C13 C12 108.0(2)
C15 C13 C14 108.9(2)
C12 C13 C14 110.33(19)
C15 C13 C16 106.8(2)
C12 C13 C16 111.89(19)
C14 C13 C16 110.8(2)
N4 C16 C13 114.08(18)
C18 C17 N4 125.4(2)
C18 C17 C22 119.9(2)
N4 C17 C22 114.60(18)
C17 C18 C19 119.6(2)
C20 C19 C18 120.6(2)
C19 C20 C21 120.7(2)
C22 C21 C20 119.9(2)
C21 C22 N3 127.1(2)
C21 C22 C17 119.3(2)
N3 C22 C17 113.65(18)
N3 C23 C24 116.29(18)
C26 C24 C25 109.9(2)
C26 C24 C27 108.98(19)
C25 C24 C27 109.5(2)
C26 C24 C23 110.42(18)
C25 C24 C23 111.23(19)
C27 C24 C23 106.70(19)

loop_
_geom_bond_atom_site_label_1
_geom_bond_atom_site_label_2
_geom_bond_distance
Ge1 N4 1.8118(17)
Ge1 N3 1.8145(17)
Ge1 N2 1.8194(17)
Ge1 N1 1.8249(17)
N1 C6 1.405(3)
N1 C5 1.461(3)
N2 C11 1.403(3)
N2 C12 1.467(3)
N3 C22 1.404(3)
N3 C23 1.461(3)
N4 C17 1.401(3)
N4 C16 1.463(3)
C1 C4 1.525(3)
C2 C4 1.519(3)
C3 C4 1.529(3)
C4 C5 1.548(3)
C6 C7 1.395(3)
C6 C11 1.419(3)
C7 C8 1.387(3)
C8 C9 1.371(4)
C9 C10 1.390(3)
C10 C11 1.388(3)
C12 C13 1.534(3)
C13 C15 1.531(3)
C13 C14 1.536(3)
C13 C16 1.548(3)
C17 C18 1.386(3)
C17 C22 1.427(3)
C18 C19 1.394(3)
C19 C20 1.374(4)
C20 C21 1.396(3)
C21 C22 1.384(3)
C23 C24 1.536(3)
C24 C26 1.525(3)
C24 C25 1.525(3)
C24 C27 1.527(3)
